data_2007075
loop_
_publ_author_name
'Lopez, Susan'
'Muravyov, Igor'
'Pulley, Shon R.'
'Keller, Steven W.'

_publ_section_title
;
 Dichloro[({-})-sparteine-<i>N</i>,<i>N</i>']copper(II)
;
_journal_issue 3
_journal_name_full 'Acta Crystallographica Section C'
_journal_page_first 355
_journal_page_last 357
_journal_paper_doi 10.1107/S0108270197015886
_journal_volume 54
_journal_year 1998
_chemical_formula_iupac '[Cu Cl2 (C15 H26 N2)]'
_chemical_formula_moiety '(C15 H26 N2)CuCl2'
_chemical_formula_sum 'C15 H26 Cl2 Cu N2'
_chemical_formula_weight 368.82
_chemical_melting_point 538.15
_chemical_name_common '(-)-sparteine copper(II) chloride'
_space_group_IT_number 4
_symmetry_cell_setting monoclinic
_symmetry_space_group_name_Hall 'P 2yb'
_symmetry_space_group_name_H-M 'P 1 21 1'
_cell_angle_alpha 90.00
_cell_angle_beta 105.7900(10)
_cell_angle_gamma 90.00
_cell_formula_units_Z 2
_cell_length_a 8.7286(6)
_cell_length_b 8.0635(6)
_cell_length_c 12.2610(9)
_cell_measurement_reflns_used 5243
_cell_measurement_temperature 293(2)
_cell_measurement_theta_max 54.27
_cell_measurement_theta_min 1.73
_cell_volume 830.40(10)
_computing_cell_refinement 'SMART and SAINT (Siemens, 1995)'
_computing_data_collection 'SMART (Siemens, 1995)'
_computing_data_reduction 'SHELXL93 (Sheldrick, 1993) and RES2INS (Barbour, 1996)'
_computing_molecular_graphics SHELXL93
_computing_publication_material SHELXL93
_computing_structure_solution SHELXL93
_diffrn_measured_fraction_theta_max 0.97
_diffrn_measurement_device 'Siemens SMART/ CCD'
_diffrn_measurement_method \w
_diffrn_radiation_monochromator graphite
_diffrn_radiation_source 'fine-focus sealed tube'
_diffrn_radiation_type MoK\a
_diffrn_radiation_wavelength 0.71070
_diffrn_reflns_av_R_equivalents 0.0320
_diffrn_reflns_av_sigmaI/netI 0.0610
_diffrn_reflns_limit_h_max 10
_diffrn_reflns_limit_h_min -11
_diffrn_reflns_limit_k_max 10
_diffrn_reflns_limit_k_min -9
_diffrn_reflns_limit_l_max 15
_diffrn_reflns_limit_l_min 0
_diffrn_reflns_number 5243
_diffrn_reflns_theta_max 27.14
_diffrn_reflns_theta_min 1.73
_diffrn_standards_decay_% 0
_diffrn_standards_interval_time 0.1667
_diffrn_standards_number 1321
_exptl_absorpt_coefficient_mu 1.629
_exptl_absorpt_correction_T_max 0.345
_exptl_absorpt_correction_T_min 0.270
_exptl_absorpt_correction_type empirical
_exptl_absorpt_process_details '(SADABS; Sheldrick, 1995)'
_exptl_crystal_colour 'dark green'
_exptl_crystal_density_diffrn 1.475
_exptl_crystal_density_meas ?
_exptl_crystal_description cubic
_exptl_crystal_F_000 386
_exptl_crystal_size_max 0.2
_exptl_crystal_size_mid 0.17
_exptl_crystal_size_min 0.15
_refine_diff_density_max 0.848
_refine_diff_density_min -0.940
_refine_ls_abs_structure_details 'Flack (1983)'
_refine_ls_abs_structure_Flack 0.04(2)
_refine_ls_extinction_method none
_refine_ls_goodness_of_fit_all 0.979
_refine_ls_goodness_of_fit_obs 1.022
_refine_ls_hydrogen_treatment constr
_refine_ls_matrix_type full
_refine_ls_number_parameters 205
_refine_ls_number_reflns 3276
_refine_ls_number_restraints 1
_refine_ls_restrained_S_all 0.979
_refine_ls_restrained_S_obs 1.022
_refine_ls_R_factor_all 0.0487
_refine_ls_R_factor_obs .0414
_refine_ls_shift/esd_max -0.018
_refine_ls_shift/esd_mean 0.001
_refine_ls_structure_factor_coef Fsqd
_refine_ls_weighting_details ' calc w = 1/[\s^2^(Fo^2^)+(0.0512P)^2^] where P=(Fo^2^+2Fc^2^)/3'
_refine_ls_weighting_scheme calc
_refine_ls_wR_factor_ref 0.0994
_reflns_number_observed 2834
_reflns_number_total 3276
_reflns_observed_criterion I>2\s(I)
_cod_data_source_file fg1370.cif
_cod_data_source_block Cucomplex
_cod_depositor_comments
;
The following automatic conversions were performed:
'_symmetry_cell_setting' value 'Monoclinic' changed to 'monoclinic'
according to '/home/saulius/struct/CIF-dictionaries/cif_core.dic'
dictionary named 'cif_core.dic' version 2.4.1 from 2010-06-29.

Automatic conversion script
Id: cif_fix_enum 1527 2010-12-29 10:47:43Z saulius 

The following automatic conversions were performed:

'_chemical_melting_point' value '265\%C' was changed to '538.15' - it
was converted from degrees Celsius(C) to Kelvins(K).

Automatic conversion script
Id: cif_fix_values 1646 2011-03-28 12:23:43Z adriana 

The following automatic conversions were performed:

'_chemical_melting_point' value '265\%C' was changed to '538.15' - it
was converted from degrees Celsius(C) to
Kelvins(K).

'_symmetry_cell_setting' value 'Monoclinic' changed to
'monoclinic' according to
/home/saulius/struct/CIF-dictionaries/cif_core.dic dictionary named
'cif_core.dic' version 2.4.1 from 2010-06-29.

Automatic conversion script
Id: cif_fix_values 1715 2011-07-08 13:25:40Z adriana 

The following automatic conversions were performed:

'_exptl_crystal_density_meas' value 'not measured' was changed to '?'
- the value is perceived as not measured.

Automatic conversion script
Id: cif_fix_values 3008 2015-01-20 13:52:24Z robertas 
;
_cod_original_sg_symbol_H-M 'P 21'
_cod_database_code 2007075

loop_
_symmetry_equiv_pos_as_xyz
'x, y, z'
'-x, 1/2+y, -z'

loop_
_atom_site_aniso_label
_atom_site_aniso_U_11
_atom_site_aniso_U_22
_atom_site_aniso_U_33
_atom_site_aniso_U_12
_atom_site_aniso_U_13
_atom_site_aniso_U_23
Cu1 .0314(2) .0326(2) .0400(2) -.0030(2) .0105(2) .0053(3)
Cl1 .0583(7) .0371(6) .0620(8) -.0110(5) -.0019(6) -.0037(6)
Cl2 .0637(7) .0790(8) .0775(8) .0057(10) .0452(6) .0261(11)
N1 .040(2) .029(2) .034(2) .0039(14) .0098(14) .007(2)
N2 .0303(13) .0286(13) .0351(14) .001(2) .0101(11) .001(2)
C1 .040(2) .049(3) .058(3) .010(2) .008(2) .016(2)
C2 .043(3) .066(3) .064(3) -.001(2) -.004(2) .023(3)
C3 .067(3) .073(3) .045(3) -.005(3) -.002(2) .020(3)
C4 .070(3) .050(3) .033(2) -.011(2) .008(2) .009(2)
C5 .049(2) .035(2) .035(2) -.004(2) .014(2) .007(2)
C6 .043(2) .045(2) .038(2) -.005(2) .021(2) .005(2)
C7 .045(2) .035(2) .051(3) -.010(2) .012(2) .005(2)
C8 .041(2) .032(2) .044(2) -.003(2) .010(2) -.005(2)
C9 .034(2) .034(2) .034(2) -.001(2) .012(2) -.003(2)
C10 .031(2) .045(2) .039(3) -.002(2) .004(2) -.001(2)
C11 .032(2) .053(3) .052(3) .000(2) .003(2) .012(2)
C12 .038(2) .037(2) .069(4) .006(2) .005(2) .003(2)
C13 .033(2) .031(2) .058(3) .003(2) .004(2) .008(2)
C14 .041(2) .041(2) .039(2) -.001(2) .017(2) -.008(2)
C15 .045(2) .034(2) .046(2) .007(2) .013(2) -.004(2)

loop_
_atom_site_label
_atom_site_fract_x
_atom_site_fract_y
_atom_site_fract_z
_atom_site_U_iso_or_equiv
_atom_site_thermal_displace_type
_atom_site_calc_flag
_atom_site_refinement_flags
_atom_site_occupancy
_atom_site_disorder_group
_atom_site_type_symbol
Cu1 .85527(5) .65568(5) .74760(4) .03452(14) Uani d . 1 . Cu
Cl1 .8059(2) .41407(14) .65127(12) .0561(3) Uani d . 1 . Cl
Cl2 .69882(13) .6614(2) .86495(11) .0683(4) Uani d . 1 . Cl
N1 .8458(4) .8947(4) .7018(3) .0343(7) Uani d . 1 . N
N2 1.0958(3) .6629(5) .7924(2) .0311(6) Uani d . 1 . N
C1 .6773(5) .9497(6) .6602(4) .0502(11) Uani d . 1 . C
H1B .6744(5) 1.0658(6) .6392(4) .060 Uiso calc R 1 . H
H1A .6258(5) .9386(6) .7207(4) .060 Uiso calc R 1 . H
C2 .5866(6) .8485(7) .5587(5) .0613(14) Uani d . 1 . C
H2B .5823(6) .7336(7) .5811(5) .074 Uiso calc R 1 . H
H2A .4783(6) .8894(7) .5323(5) .074 Uiso calc R 1 . H
C3 .6664(6) .8591(8) .4634(4) .0651(15) Uani d . 1 . C
H3B .6140(6) .7837(8) .4031(4) .078 Uiso calc R 1 . H
H3A .6550(6) .9707(8) .4327(4) .078 Uiso calc R 1 . H
C4 .8415(6) .8155(6) .5046(4) .0520(12) Uani d . 1 . C
H4B .8913(6) .8348(6) .4440(4) .062 Uiso calc R 1 . H
H4A .8523(6) .6985(6) .5237(4) .062 Uiso calc R 1 . H
C5 .9272(5) .9169(5) .6077(3) .0394(9) Uani d . 1 . C
H5 .9150(5) 1.0338(5) .5851(3) .047 Uiso calc R 1 . H
C6 1.1061(5) .8830(5) .6504(4) .0400(9) Uani d . 1 . C
H6 1.1531(5) .9050(5) .5878(4) .048 Uiso calc R 1 . H
C7 1.1810(5) 1.0036(5) .7463(4) .0438(10) Uani d . 1 . C
H7B 1.2954(5) .9879(5) .7715(4) .053 Uiso calc R 1 . H
H7A 1.1593(5) 1.1173(5) .7210(4) .053 Uiso calc R 1 . H
C8 1.1063(5) .9655(5) .8414(4) .0393(9) Uani d . 1 . C
H8 1.1513(5) 1.0425(5) .9037(4) .047 Uiso calc R 1 . H
C9 1.1465(5) .7878(5) .8866(4) .0338(9) Uani d . 1 . C
H9 1.0842(5) .7659(5) .9405(4) .041 Uiso calc R 1 . H
C10 1.3220(5) .7742(6) .9518(4) .0394(10) Uani d . 1 . C
H10B 1.3438(5) .8489(6) 1.0162(4) .047 Uiso calc R 1 . H
H10A 1.3870(5) .8083(6) .9030(4) .047 Uiso calc R 1 . H
C11 1.3681(5) .5965(6) .9941(4) .0474(12) Uani d . 1 . C
H11B 1.308(6) .557(6) 1.048(4) .057 Uiso d . 1 . H
H11A 1.486(6) .588(6) 1.030(4) .057 Uiso d . 1 . H
C12 1.3241(6) .4761(6) .8973(5) .0496(12) Uani d . 1 . C
H12B 1.392(6) .493(7) .849(5) .059 Uiso d . 1 . H
H12A 1.341(6) .364(7) .929(5) .059 Uiso d . 1 . H
C13 1.1464(5) .4922(5) .8350(5) .0423(11) Uani d . 1 . C
H13B 1.093(6) .459(6) .896(4) .051 Uiso d . 1 . H
H13A 1.120(5) .409(7) .760(4) .051 Uiso d . 1 . H
C14 1.1517(5) .7072(5) .6920(4) .0395(10) Uani d . 1 . C
H14B 1.108(5) .624(6) .636(4) .047 Uiso d . 1 . H
H14A 1.265(5) .699(5) .715(4) .047 Uiso d . 1 . H
C15 .9279(5) .9972(5) .8010(4) .0414(10) Uani d . 1 . C
H15B .8812(5) .9748(5) .8628(4) .050 Uiso calc R 1 . H
H15A .9101(5) 1.1135(5) .7811(4) .050 Uiso calc R 1 . H

loop_
_atom_type_symbol
_atom_type_description
_atom_type_scat_dispersion_real
_atom_type_scat_dispersion_imag
_atom_type_scat_source
C C 0.0033 0.0016 'International Tables Vol C Tables 4.2.6.8 and 6.1.1.4'
H H 0.0000 0.0000 'International Tables Vol C Tables 4.2.6.8 and 6.1.1.4'
N N 0.0061 0.0033 'International Tables Vol C Tables 4.2.6.8 and 6.1.1.4'
Cu Cu 0.3201 1.2651 'International Tables Vol C Tables 4.2.6.8 and 6.1.1.4'
Cl Cl 0.1484 0.1585 'International Tables Vol C Tables 4.2.6.8 and 6.1.1.4'

loop_
_geom_angle_atom_site_label_1
_geom_angle_atom_site_label_2
_geom_angle_atom_site_label_3
_geom_angle
_geom_angle_publ_flag
Cl1 Cu1 Cl2 106.92(6) y
N1 Cu1 Cl1 134.13(11) y
N1 Cu1 Cl2 100.05(11) y
N2 Cu1 Cl1 101.73(12) y
N2 Cu1 Cl2 126.53(9) y
N1 Cu1 N2 90.5(2) y
C15 N1 C1 109.1(3) n
C15 N1 C5 109.6(3) n
C1 N1 C5 109.1(3) n
C1 N1 Cu1 110.2(3) y
C5 N1 Cu1 109.5(3) y
C15 N1 Cu1 109.4(3) y
C14 N2 C13 112.3(4) n
C14 N2 C9 112.3(3) n
C13 N2 C9 110.5(3) n
C9 N2 Cu1 107.1(2) y
C13 N2 Cu1 104.7(3) y
C14 N2 Cu1 109.4(2) y
N1 C1 C2 111.5(4) n
C3 C2 C1 110.8(4) n
C4 C3 C2 111.2(4) n
C3 C4 C5 112.1(4) n
C4 C5 N1 110.0(3) n
C4 C5 C6 114.4(4) n
N1 C5 C6 111.3(3) n
C14 C6 C7 108.5(4) n
C14 C6 C5 115.5(4) n
C7 C6 C5 109.4(4) n
C8 C7 C6 106.2(3) n
C7 C8 C15 109.4(4) n
C7 C8 C9 111.2(3) n
C15 C8 C9 112.8(3) n
N2 C9 C10 113.4(3) n
N2 C9 C8 110.8(3) n
C10 C9 C8 110.7(3) n
C9 C10 C11 112.1(4) n
C12 C11 C10 110.4(4) n
C11 C12 C13 110.2(4) n
N2 C13 C12 114.4(4) n
N2 C14 C6 112.8(4) n
N1 C15 C8 113.4(3) n

loop_
_geom_bond_atom_site_label_1
_geom_bond_atom_site_label_2
_geom_bond_distance
_geom_bond_publ_flag
Cu1 N1 2.003(3) y
Cu1 N2 2.021(3) y
Cu1 Cl1 2.2582(13) y
Cu1 Cl2 2.2375(11) y
N1 C1 1.487(5) n
N1 C5 1.521(5) n
N1 C15 1.483(5) n
N2 C9 1.505(5) n
N2 C14 1.485(5) n
N2 C13 1.496(6) n
C1 C2 1.518(7) n
C2 C3 1.517(8) n
C3 C4 1.516(7) n
C4 C5 1.521(6) n
C5 C6 1.531(6) n
C6 C7 1.529(6) n
C6 C14 1.522(6) n
C7 C8 1.515(6) n
C8 C9 1.541(6) n
C8 C15 1.521(6) n
C9 C10 1.526(6) n
C10 C11 1.540(7) n
C11 C12 1.500(7) n
C12 C13 1.536(6) n
